data_4120380
loop_
_publ_author_name
'Michal Jur\'i\<cek'
'Jonathan C. Barnes'
'Edward J. Dale'
'Wei-Guang Liu'
'Nathan L. Strutt'
'Carson J. Bruns'
'Nicolaas A. Vermeulen'
'Kala C. Ghooray'
'Amy A. Sarjeant'
'Charlotte L. Stern'
'Youssry Y. Botros'
'William A. Goddard'
'J. Fraser Stoddart'

_publ_section_title
;
 Ex2Box: Interdependent Modes of Binding in a Two-Nanometer-Long Synthetic
 Receptor
;
_journal_name_full 'Journal of the American Chemical Society'
_journal_page_first 12736
_journal_page_last 12746
_journal_paper_doi 10.1021/ja4052763
_journal_volume 135
_journal_year 2013
_chemical_formula_moiety 'C60 H48 N4, C18 H12, 2(C6 H3 Cl3), 4(F6 P), 4(C2 H3 N)'
_chemical_formula_sum 'C98 H78 Cl6 F24 N8 P4'
_chemical_formula_weight 2160.26
_chemical_name_systematic
;
 ?
;
_space_group_crystal_system triclinic
_space_group_IT_number 2
_space_group_name_Hall '-P 1'
_space_group_name_H-M_alt 'P -1'
_symmetry_space_group_name_Hall '-P 1'
_symmetry_space_group_name_H-M 'P -1'
_atom_sites_solution_hydrogens geom
_atom_sites_solution_primary dual
_audit_creation_date 2012-08-16
_audit_creation_method
;
  Olex2 1.2
  (compiled May  9 2012 12:37:22, GUI svn.r4230)
;
_cell_angle_alpha 81.9780(10)
_cell_angle_beta 88.5510(10)
_cell_angle_gamma 67.1380(10)
_cell_formula_units_Z 1
_cell_length_a 10.7789(3)
_cell_length_b 11.1070(3)
_cell_length_c 21.1327(5)
_cell_measurement_reflns_used 9939
_cell_measurement_temperature 100(2)
_cell_measurement_theta_max 65.07
_cell_measurement_theta_min 4.36
_cell_volume 2307.31(11)
_computing_cell_refinement 'SAINT V7.23A (Bruker, 2005)'
_computing_data_collection 'APEX2 V2.1-4 (Bruker, 2007)'
_computing_data_reduction 'Bruker SAINT'
_computing_molecular_graphics
;
O. V. Dolomanov, L. J. Bourhis, R. J. Gildea, J. A. K. Howard and H. Puschmann,
OLEX2: a complete structure solution, refinement and analysis program.
J. Appl. Cryst. (2009). 42, 339-341.
;
_computing_publication_material
;
O. V. Dolomanov, L. J. Bourhis, R. J. Gildea, J. A. K. Howard and H. Puschmann,
OLEX2: a complete structure solution, refinement and analysis program.
J. Appl. Cryst. (2009). 42, 339-341.
;
_computing_structure_refinement
;
XLMP, G.M. Sheldrick, Acta Cryst.
(2008). A64, 112-122
;
_computing_structure_solution
;
XM, G.M. Sheldrick, Acta Cryst.
(2008). A64, 112-122
;
_diffrn_ambient_temperature 99.99
_diffrn_detector_area_resol_mean 8
_diffrn_measured_fraction_theta_full 0.931
_diffrn_measured_fraction_theta_max 0.986
_diffrn_measurement_device_type 'Bruker Kappa APEX CCD area detector'
_diffrn_measurement_method '\w and \f scans'
_diffrn_radiation_monochromator 'MX optics'
_diffrn_radiation_type CuK\a
_diffrn_radiation_wavelength 1.54178
_diffrn_reflns_av_R_equivalents 0.0278
_diffrn_reflns_Laue_measured_fraction_full 0.931
_diffrn_reflns_Laue_measured_fraction_max 0.986
_diffrn_reflns_limit_h_max 12
_diffrn_reflns_limit_h_min -11
_diffrn_reflns_limit_k_max 13
_diffrn_reflns_limit_k_min -11
_diffrn_reflns_limit_l_max 24
_diffrn_reflns_limit_l_min -24
_diffrn_reflns_number 22031
_diffrn_reflns_point_group_measured_fraction_full 0.931
_diffrn_reflns_point_group_measured_fraction_max 0.986
_diffrn_reflns_theta_full 67.679
_diffrn_reflns_theta_max 65.074
_diffrn_reflns_theta_min 4.227
_diffrn_source microsource
_diffrn_standards_number 0
_exptl_absorpt_coefficient_mu 3.257
_exptl_absorpt_correction_T_max 0.7526
_exptl_absorpt_correction_T_min 0.6224
_exptl_absorpt_correction_type multi-scan
_exptl_absorpt_process_details
;
SADABS-2008/1 (Bruker,2008) was used for absorption correction.
wR2(int) was 0.0571 before and 0.0390 after correction.
The Ratio of minimum to maximum transmission is 0.8270.
The \l/2 correction factor is 0.0015.
;
_exptl_crystal_colour yellow
_exptl_crystal_density_diffrn 1.555
_exptl_crystal_description tablet
_exptl_crystal_F_000 1100
_exptl_crystal_size_max 0.208
_exptl_crystal_size_mid 0.123
_exptl_crystal_size_min 0.04
_refine_diff_density_max 0.759
_refine_diff_density_min -0.482
_refine_diff_density_rms 0.076
_refine_ls_extinction_method none
_refine_ls_goodness_of_fit_ref 1.054
_refine_ls_hydrogen_treatment constr
_refine_ls_matrix_type full
_refine_ls_number_parameters 633
_refine_ls_number_reflns 7769
_refine_ls_number_restraints 0
_refine_ls_restrained_S_all 1.054
_refine_ls_R_factor_all 0.0470
_refine_ls_R_factor_gt 0.0435
_refine_ls_shift/su_max 0.000
_refine_ls_shift/su_mean 0.000
_refine_ls_structure_factor_coef Fsqd
_refine_ls_weighting_details
;
 w=1/[\s^2^(Fo^2^)+(0.0641P)^2^+2.8875P]
 where P=(Fo^2^+2Fc^2^)/3
;
_refine_ls_weighting_scheme calc
_refine_ls_wR_factor_gt 0.1208
_refine_ls_wR_factor_ref 0.1239
_reflns_Friedel_coverage 0.000
_reflns_number_gt 7121
_reflns_number_total 7769
_reflns_threshold_expression 'I > 2\s(I)'
_cod_data_source_file ja4052763_si_013.cif
_cod_data_source_block n2109
_cod_original_cell_volume 2307.31(10)
_cod_database_code 4120380
_diffrn_reflns_sigmai/neti 0.0299
_shelx_estimated_absorpt_t_max 0.881
_shelx_estimated_absorpt_t_min 0.551
_shelx_space_group_comment
;
The symmetry employed for this shelxl refinement is uniquely defined
by the following loop, which should always be used as a source of
symmetry information in preference to the above space-group names.
They are only intended as comments.
;
_shelxl_version_number 2012-4

loop_
_space_group_symop_operation_xyz
'x, y, z'
'-x, -y, -z'

loop_
_atom_site_label
_atom_site_type_symbol
_atom_site_fract_x
_atom_site_fract_y
_atom_site_fract_z
_atom_site_U_iso_or_equiv
_atom_site_adp_type
_atom_site_occupancy
_atom_site_site_symmetry_order
_atom_site_calc_flag
_atom_site_refinement_flags
N1 N 0.5968(2) 1.01830(19) -0.39256(9) 0.0193(4) Uani 1 1 d D
N2 N 0.4553(2) 0.42904(19) 0.30798(9) 0.0183(4) Uani 1 1 d D
C1 C 0.6080(3) 1.0973(2) -0.45444(11) 0.0219(5) Uani 1 1 d D
H1A H 0.5354 1.1069 -0.4849 0.026 Uiso 1 1 calc RD
H1B H 0.6957 1.0514 -0.4736 0.026 Uiso 1 1 calc RD
C2 C 0.4740(2) 1.0395(2) -0.36890(11) 0.0219(5) Uani 1 1 d D
H2 H 0.3958 1.0973 -0.3936 0.026 Uiso 1 1 calc RD
C3 C 0.4607(2) 0.9786(2) -0.30961(11) 0.0216(5) Uani 1 1 d D
H3 H 0.3733 0.9954 -0.2935 0.026 Uiso 1 1 calc RD
C4 C 0.5743(2) 0.8920(2) -0.27250(11) 0.0187(5) Uani 1 1 d D
C5 C 0.7000(2) 0.8684(2) -0.29989(11) 0.0219(5) Uani 1 1 d D
H5 H 0.7796 0.8074 -0.2773 0.026 Uiso 1 1 calc RD
C6 C 0.7087(3) 0.9329(2) -0.35932(11) 0.0222(5) Uani 1 1 d D
H6 H 0.7945 0.9170 -0.3771 0.027 Uiso 1 1 calc RD
C7 C 0.5613(2) 0.8317(2) -0.20703(11) 0.0181(5) Uani 1 1 d D
C8 C 0.4378(2) 0.8294(2) -0.18584(11) 0.0198(5) Uani 1 1 d D
H8 H 0.3619 0.8635 -0.2146 0.024 Uiso 1 1 calc RD
C9 C 0.4250(2) 0.7783(2) -0.12379(11) 0.0201(5) Uani 1 1 d D
H9 H 0.3405 0.7771 -0.1108 0.024 Uiso 1 1 calc RD
C10 C 0.5337(2) 0.7282(2) -0.07959(11) 0.0180(5) Uani 1 1 d D
C11 C 0.6574(2) 0.7301(2) -0.10096(11) 0.0197(5) Uani 1 1 d D
H11 H 0.7331 0.6969 -0.0721 0.024 Uiso 1 1 calc RD
C12 C 0.6708(2) 0.7794(2) -0.16330(11) 0.0200(5) Uani 1 1 d D
H12 H 0.7562 0.7777 -0.1768 0.024 Uiso 1 1 calc RD
C13 C 0.5195(2) 0.6731(2) -0.01310(11) 0.0185(5) Uani 1 1 d D
C14 C 0.3940(2) 0.7120(2) 0.01595(11) 0.0203(5) Uani 1 1 d D
H14 H 0.3170 0.7767 -0.0072 0.024 Uiso 1 1 calc RD
C15 C 0.3801(2) 0.6584(2) 0.07741(11) 0.0200(5) Uani 1 1 d D
H15 H 0.2937 0.6847 0.0955 0.024 Uiso 1 1 calc RD
C16 C 0.4922(2) 0.5656(2) 0.11318(11) 0.0178(5) Uani 1 1 d D
C17 C 0.6175(2) 0.5268(2) 0.08452(11) 0.0213(5) Uani 1 1 d D
H17 H 0.6949 0.4636 0.1079 0.026 Uiso 1 1 calc RD
C18 C 0.6304(2) 0.5792(2) 0.02263(11) 0.0214(5) Uani 1 1 d D
H18 H 0.7165 0.5506 0.0041 0.026 Uiso 1 1 calc RD
C19 C 0.4803(2) 0.5122(2) 0.18002(11) 0.0178(5) Uani 1 1 d D
C20 C 0.3584(2) 0.5098(2) 0.20371(11) 0.0192(5) Uani 1 1 d D
H20 H 0.2824 0.5360 0.1755 0.023 Uiso 1 1 calc RD
C21 C 0.3481(2) 0.4698(2) 0.26723(11) 0.0200(5) Uani 1 1 d D
H21 H 0.2643 0.4707 0.2828 0.024 Uiso 1 1 calc RD
C22 C 0.5764(2) 0.4243(2) 0.28648(11) 0.0193(5) Uani 1 1 d D
H22 H 0.6520 0.3927 0.3153 0.023 Uiso 1 1 calc RD
C23 C 0.5904(2) 0.4648(2) 0.22334(11) 0.0195(5) Uani 1 1 d D
H23 H 0.6759 0.4606 0.2088 0.023 Uiso 1 1 calc RD
C24 C 0.4380(3) 0.4059(2) 0.37888(11) 0.0213(5) Uani 1 1 d D
H24A H 0.5167 0.3295 0.3990 0.026 Uiso 1 1 calc RD
H24B H 0.3562 0.3869 0.3876 0.026 Uiso 1 1 calc RD
C25 C 0.4251(2) 0.5288(2) 0.40591(10) 0.0183(5) Uani 1 1 d D
C26 C 0.2993(2) 0.6293(3) 0.40914(11) 0.0219(5) Uani 1 1 d D
H26 H 0.2204 0.6164 0.3989 0.026 Uiso 1 1 calc RD
C27 C 0.2879(2) 0.7488(2) 0.42724(11) 0.0220(5) Uani 1 1 d D
H27 H 0.2015 0.8169 0.4296 0.026 Uiso 1 1 calc RD
C28 C 0.4033(2) 0.7687(2) 0.44193(10) 0.0194(5) Uani 1 1 d D
C29 C 0.5287(2) 0.6653(2) 0.44128(11) 0.0208(5) Uani 1 1 d D
H29 H 0.6075 0.6766 0.4532 0.025 Uiso 1 1 calc RD
C30 C 0.5395(2) 0.5465(2) 0.42341(11) 0.0208(5) Uani 1 1 d D
H30 H 0.6255 0.4767 0.4231 0.025 Uiso 1 1 calc RD
C37 C 0.9338(3) 0.1911(4) 0.17458(18) 0.0550(11) Uani 1 1 d D
H37 H 0.9223 0.1561 0.2169 0.066 Uiso 1 1 calc RD
C38 C 0.9293(3) 0.1210(4) 0.1194(2) 0.0522(9) Uani 1 1 d D
H38 H 0.9138 0.0417 0.1276 0.063 Uiso 1 1 calc RD
C39 C 0.9462(3) 0.1661(4) 0.05921(17) 0.0477(8) Uani 1 1 d D
H39 H 0.9459 0.1187 0.0251 0.057 Uiso 1 1 calc RD
C40 C 0.9654(3) 0.2914(3) 0.04728(15) 0.0352(7) Uani 1 1 d D
C41 C 0.9703(3) 0.3583(3) 0.10059(15) 0.0386(7) Uani 1 1 d D
C42 C 0.9535(3) 0.2993(4) 0.16371(17) 0.0476(8) Uani 1 1 d D
H42 H 0.9572 0.3423 0.1990 0.057 Uiso 1 1 calc RD
C43 C 0.9780(3) 0.3473(3) -0.01398(15) 0.0358(7) Uani 1 1 d D
H43 H 0.9735 0.3037 -0.0489 0.043 Uiso 1 1 calc RD
C44 C 0.9973(3) 0.4663(3) -0.02647(14) 0.0333(6) Uani 1 1 d D
C45 C 1.0107(3) 0.5234(3) -0.08776(14) 0.0329(6) Uani 1 1 d D
H45 H 1.0068 0.4796 -0.1227 0.039 Uiso 1 1 calc RD
Cl1 Cl 0.39730(7) 0.78548(6) 0.27022(3) 0.02900(16) Uani 1 1 d D
Cl2 Cl 0.25334(6) 0.95906(6) 0.13971(3) 0.02851(16) Uani 1 1 d D
Cl3 Cl 0.73424(7) 0.90626(8) 0.04508(3) 0.03782(18) Uani 1 1 d D
C31 C 0.4898(3) 0.8183(2) 0.20666(12) 0.0240(5) Uani 1 1 d D
C32 C 0.4265(2) 0.8944(2) 0.15007(12) 0.0231(5) Uani 1 1 d D
C33 C 0.5022(3) 0.9209(2) 0.09982(12) 0.0244(5) Uani 1 1 d D
H33 H 0.4596 0.9726 0.0608 0.029 Uiso 1 1 calc RD
C34 C 0.6406(3) 0.8704(3) 0.10793(12) 0.0265(5) Uani 1 1 d D
C35 C 0.7058(3) 0.7937(3) 0.16368(13) 0.0282(6) Uani 1 1 d D
H35 H 0.8013 0.7591 0.1679 0.034 Uiso 1 1 calc RD
C36 C 0.6286(3) 0.7680(3) 0.21352(13) 0.0272(6) Uani 1 1 d D
H36 H 0.6715 0.7157 0.2524 0.033 Uiso 1 1 calc RD
P1 P 0.16541(6) 0.91530(6) -0.38724(3) 0.02159(16) Uani 1 1 d D
F1 F 0.01244(15) 0.95150(17) -0.36790(8) 0.0380(4) Uani 1 1 d D
F2 F 0.11990(16) 0.96451(17) -0.46068(7) 0.0342(4) Uani 1 1 d D
F3 F 0.32013(14) 0.87984(15) -0.40612(7) 0.0278(3) Uani 1 1 d D
F4 F 0.21342(16) 0.86685(15) -0.31321(7) 0.0309(3) Uani 1 1 d D
F5 F 0.18257(16) 0.76922(15) -0.39542(8) 0.0336(4) Uani 1 1 d D
F6 F 0.15333(16) 1.06059(15) -0.37829(7) 0.0316(3) Uani 1 1 d D
P2 P 0.95989(7) 0.49835(7) 0.32552(3) 0.02963(18) Uani 1 1 d D
F7 F 0.87343(17) 0.52167(18) 0.38782(9) 0.0427(4) Uani 1 1 d D
F8 F 0.8960(2) 0.6518(2) 0.29993(11) 0.0601(6) Uani 1 1 d D
F9 F 1.0500(2) 0.4732(2) 0.26246(8) 0.0540(5) Uani 1 1 d D
F10 F 1.02721(16) 0.34476(17) 0.34990(9) 0.0405(4) Uani 1 1 d D
F11 F 0.84205(17) 0.47887(18) 0.28961(9) 0.0415(4) Uani 1 1 d D
F12 F 1.07922(17) 0.51858(19) 0.36089(8) 0.0421(4) Uani 1 1 d D
N2S N 0.7232(2) 0.7869(2) 0.51863(11) 0.0309(5) Uani 1 1 d D
C3S C 0.8351(3) 0.7499(3) 0.50701(12) 0.0262(6) Uani 1 1 d D
C4S C 0.9772(3) 0.7047(3) 0.49210(14) 0.0349(6) Uani 1 1 d D
H4SA H 0.9869 0.7040 0.4459 0.052 Uiso 1 1 calc RD
H4SB H 1.0253 0.6154 0.5146 0.052 Uiso 1 1 calc RD
H4SC H 1.0151 0.7645 0.5058 0.052 Uiso 1 1 calc RD
N1S N 0.0580(3) 0.7516(3) 0.15826(13) 0.0399(6) Uani 1 1 d D
C1S C 0.0510(3) 0.7913(3) 0.20573(15) 0.0335(6) Uani 1 1 d D
C2S C 0.0416(4) 0.8418(3) 0.26626(16) 0.0446(8) Uani 1 1 d D
H2SA H 0.0918 0.8991 0.2645 0.067 Uiso 1 1 calc RD
H2SB H 0.0797 0.7679 0.3008 0.067 Uiso 1 1 calc RD
H2SC H -0.0531 0.8924 0.2744 0.067 Uiso 1 1 calc RD

loop_
_atom_site_aniso_label
_atom_site_aniso_U_11
_atom_site_aniso_U_22
_atom_site_aniso_U_33
_atom_site_aniso_U_23
_atom_site_aniso_U_13
_atom_site_aniso_U_12
N1 0.0275(11) 0.0204(10) 0.0143(9) -0.0028(8) 0.0016(8) -0.0137(9)
N2 0.0243(10) 0.0189(10) 0.0144(9) -0.0027(7) 0.0020(8) -0.0114(8)
C1 0.0326(13) 0.0254(13) 0.0121(11) -0.0011(9) 0.0034(9) -0.0166(11)
C2 0.0246(12) 0.0261(13) 0.0185(12) 0.0005(10) -0.0028(9) -0.0145(10)
C3 0.0230(12) 0.0276(13) 0.0198(12) -0.0016(10) 0.0005(9) -0.0164(10)
C4 0.0255(12) 0.0183(11) 0.0167(11) -0.0037(9) 0.0013(9) -0.0132(10)
C5 0.0233(12) 0.0225(12) 0.0178(12) -0.0027(9) 0.0015(9) -0.0067(10)
C6 0.0256(13) 0.0237(12) 0.0192(12) -0.0044(10) 0.0054(10) -0.0112(10)
C7 0.0239(12) 0.0160(11) 0.0162(11) -0.0038(9) 0.0018(9) -0.0093(9)
C8 0.0213(12) 0.0220(12) 0.0172(11) -0.0007(9) -0.0014(9) -0.0101(10)
C9 0.0199(12) 0.0234(12) 0.0190(12) -0.0033(9) 0.0024(9) -0.0107(10)
C10 0.0229(12) 0.0168(11) 0.0163(11) -0.0034(9) 0.0022(9) -0.0097(9)
C11 0.0206(12) 0.0218(12) 0.0167(11) -0.0014(9) -0.0012(9) -0.0084(10)
C12 0.0209(12) 0.0219(12) 0.0197(12) -0.0041(9) 0.0039(9) -0.0108(10)
C13 0.0222(12) 0.0204(11) 0.0157(11) -0.0041(9) 0.0017(9) -0.0108(10)
C14 0.0195(12) 0.0219(12) 0.0180(11) -0.0011(9) -0.0010(9) -0.0069(10)
C15 0.0205(12) 0.0232(12) 0.0179(11) -0.0048(9) 0.0029(9) -0.0098(10)
C16 0.0212(12) 0.0193(11) 0.0158(11) -0.0038(9) 0.0009(9) -0.0105(9)
C17 0.0198(12) 0.0234(12) 0.0179(12) -0.0003(9) -0.0005(9) -0.0064(10)
C18 0.0191(12) 0.0261(13) 0.0185(12) -0.0035(10) 0.0040(9) -0.0085(10)
C19 0.0217(12) 0.0165(11) 0.0169(11) -0.0046(9) 0.0024(9) -0.0084(9)
C20 0.0218(12) 0.0204(12) 0.0174(11) -0.0032(9) -0.0011(9) -0.0100(10)
C21 0.0215(12) 0.0205(12) 0.0210(12) -0.0048(9) 0.0025(9) -0.0108(10)
C22 0.0209(12) 0.0210(12) 0.0172(11) -0.0028(9) -0.0007(9) -0.0095(10)
C23 0.0207(12) 0.0225(12) 0.0176(11) -0.0044(9) 0.0029(9) -0.0103(10)
C24 0.0302(13) 0.0237(12) 0.0130(11) -0.0002(9) 0.0033(9) -0.0147(10)
C25 0.0272(12) 0.0210(12) 0.0095(10) 0.0011(8) 0.0028(9) -0.0136(10)
C26 0.0238(12) 0.0305(13) 0.0167(11) -0.0037(10) 0.0032(9) -0.0164(11)
C27 0.0222(12) 0.0262(13) 0.0189(12) -0.0047(10) 0.0053(9) -0.0107(10)
C28 0.0284(13) 0.0252(12) 0.0086(10) -0.0005(9) 0.0029(9) -0.0155(10)
C29 0.0251(12) 0.0266(13) 0.0142(11) 0.0010(9) -0.0028(9) -0.0149(10)
C30 0.0242(12) 0.0236(12) 0.0132(11) 0.0012(9) -0.0004(9) -0.0092(10)
C37 0.0144(14) 0.062(2) 0.061(2) 0.0324(18) 0.0050(13) 0.0010(14)
C38 0.0265(16) 0.048(2) 0.073(3) 0.0075(18) -0.0014(15) -0.0105(14)
C39 0.0136(13) 0.064(2) 0.054(2) 0.0007(17) -0.0044(13) -0.0059(13)
C40 0.0187(13) 0.0357(16) 0.0457(17) -0.0058(13) -0.0012(12) -0.0045(11)
C41 0.0189(13) 0.0493(18) 0.0378(16) -0.0022(13) 0.0011(11) -0.0042(12)
C42 0.0220(15) 0.062(2) 0.0456(18) -0.0053(16) -0.0005(13) -0.0027(14)
C43 0.0228(13) 0.0396(16) 0.0414(17) -0.0151(13) -0.0002(12) -0.0050(12)
C44 0.0181(13) 0.0378(16) 0.0389(15) -0.0108(12) 0.0000(11) -0.0033(11)
C45 0.0154(12) 0.0405(16) 0.0357(15) -0.0103(12) -0.0020(11) -0.0014(11)
Cl1 0.0386(4) 0.0282(3) 0.0241(3) -0.0044(2) 0.0062(3) -0.0173(3)
Cl2 0.0202(3) 0.0316(3) 0.0342(3) -0.0049(3) 0.0013(2) -0.0105(2)
Cl3 0.0255(3) 0.0500(4) 0.0319(4) -0.0013(3) 0.0078(3) -0.0100(3)
C31 0.0324(14) 0.0207(12) 0.0220(12) -0.0060(10) 0.0033(10) -0.0127(11)
C32 0.0236(13) 0.0207(12) 0.0264(13) -0.0070(10) 0.0009(10) -0.0089(10)
C33 0.0264(13) 0.0246(13) 0.0216(12) -0.0034(10) 0.0008(10) -0.0091(11)
C34 0.0259(13) 0.0275(13) 0.0266(13) -0.0074(10) 0.0029(10) -0.0099(11)
C35 0.0210(13) 0.0277(13) 0.0323(14) -0.0054(11) -0.0026(10) -0.0050(11)
C36 0.0307(14) 0.0243(13) 0.0256(13) -0.0030(10) -0.0045(10) -0.0093(11)
P1 0.0217(3) 0.0262(3) 0.0175(3) -0.0015(2) 0.0002(2) -0.0105(3)
F1 0.0257(8) 0.0502(10) 0.0402(9) -0.0087(8) 0.0073(7) -0.0166(7)
F2 0.0324(8) 0.0449(9) 0.0217(8) 0.0002(7) -0.0062(6) -0.0124(7)
F3 0.0233(7) 0.0364(8) 0.0244(7) -0.0060(6) 0.0020(6) -0.0120(6)
F4 0.0398(9) 0.0363(9) 0.0173(7) 0.0009(6) -0.0002(6) -0.0172(7)
F5 0.0386(9) 0.0320(9) 0.0361(9) -0.0068(7) -0.0010(7) -0.0192(7)
F6 0.0374(9) 0.0268(8) 0.0300(8) -0.0035(6) 0.0034(7) -0.0122(7)
P2 0.0250(3) 0.0368(4) 0.0315(4) 0.0029(3) -0.0054(3) -0.0190(3)
F7 0.0313(9) 0.0483(11) 0.0469(10) -0.0114(8) 0.0072(7) -0.0127(8)
F8 0.0604(13) 0.0423(11) 0.0815(15) 0.0193(10) -0.0277(11) -0.0318(10)
F9 0.0521(11) 0.0974(16) 0.0320(9) -0.0055(10) 0.0028(8) -0.0517(12)
F10 0.0305(9) 0.0349(9) 0.0511(10) -0.0046(8) 0.0009(7) -0.0079(7)
F11 0.0323(9) 0.0488(10) 0.0499(10) 0.0011(8) -0.0113(7) -0.0247(8)
F12 0.0328(9) 0.0592(11) 0.0427(10) -0.0093(8) -0.0058(7) -0.0258(8)
N2S 0.0307(14) 0.0356(13) 0.0313(12) -0.0112(10) -0.0008(10) -0.0157(10)
C3S 0.0336(16) 0.0237(13) 0.0227(13) -0.0028(10) -0.0028(11) -0.0127(11)
C4S 0.0294(15) 0.0345(15) 0.0348(15) 0.0006(12) 0.0032(12) -0.0080(12)
N1S 0.0338(13) 0.0490(16) 0.0397(15) -0.0113(12) 0.0051(11) -0.0177(12)
C1S 0.0265(14) 0.0335(15) 0.0432(18) -0.0079(13) 0.0094(12) -0.0141(12)
C2S 0.056(2) 0.0488(19) 0.0400(17) -0.0157(14) 0.0166(15) -0.0294(16)

loop_
_atom_type_symbol
_atom_type_description
_atom_type_scat_dispersion_real
_atom_type_scat_dispersion_imag
_atom_type_scat_source
C C 0.0181 0.0091 'International Tables Vol C Tables 4.2.6.8 and 6.1.1.4'
H H 0.0000 0.0000 'International Tables Vol C Tables 4.2.6.8 and 6.1.1.4'
Cl Cl 0.3639 0.7018 'International Tables Vol C Tables 4.2.6.8 and 6.1.1.4'
F F 0.0727 0.0534 'International Tables Vol C Tables 4.2.6.8 and 6.1.1.4'
N N 0.0311 0.0180 'International Tables Vol C Tables 4.2.6.8 and 6.1.1.4'
P P 0.2955 0.4335 'International Tables Vol C Tables 4.2.6.8 and 6.1.1.4'

loop_
_geom_angle_atom_site_label_1
_geom_angle_atom_site_label_2
_geom_angle_atom_site_label_3
_geom_angle
_geom_angle_site_symmetry_1
_geom_angle_site_symmetry_3
C2 N1 C1 119.2(2) . .
C2 N1 C6 120.5(2) . .
C6 N1 C1 120.2(2) . .
C21 N2 C22 120.4(2) . .
C21 N2 C24 120.3(2) . .
C22 N2 C24 118.75(19) . .
N1 C1 H1A 109.9 . .
N1 C1 H1B 109.9 . .
N1 C1 C28 109.13(18) . 2_675
H1A C1 H1B 108.3 . .
C28 C1 H1A 109.9 2_675 .
C28 C1 H1B 109.9 2_675 .
N1 C2 H2 119.7 . .
N1 C2 C3 120.7(2) . .
C3 C2 H2 119.7 . .
C2 C3 H3 119.6 . .
C2 C3 C4 120.8(2) . .
C4 C3 H3 119.6 . .
C3 C4 C5 116.7(2) . .
C3 C4 C7 121.2(2) . .
C5 C4 C7 122.1(2) . .
C4 C5 H5 119.8 . .
C6 C5 C4 120.4(2) . .
C6 C5 H5 119.8 . .
N1 C6 C5 120.7(2) . .
N1 C6 H6 119.6 . .
C5 C6 H6 119.6 . .
C8 C7 C4 121.3(2) . .
C12 C7 C4 121.0(2) . .
C12 C7 C8 117.7(2) . .
C7 C8 H8 119.5 . .
C9 C8 C7 120.9(2) . .
C9 C8 H8 119.5 . .
C8 C9 H9 119.2 . .
C8 C9 C10 121.5(2) . .
C10 C9 H9 119.2 . .
C9 C10 C11 117.5(2) . .
C9 C10 C13 121.3(2) . .
C11 C10 C13 121.2(2) . .
C10 C11 H11 119.5 . .
C12 C11 C10 121.0(2) . .
C12 C11 H11 119.5 . .
C7 C12 H12 119.3 . .
C11 C12 C7 121.3(2) . .
C11 C12 H12 119.3 . .
C14 C13 C10 121.4(2) . .
C18 C13 C10 121.0(2) . .
C18 C13 C14 117.6(2) . .
C13 C14 H14 119.3 . .
C15 C14 C13 121.4(2) . .
C15 C14 H14 119.3 . .
C14 C15 H15 119.7 . .
C14 C15 C16 120.6(2) . .
C16 C15 H15 119.7 . .
C15 C16 C17 118.2(2) . .
C15 C16 C19 121.3(2) . .
C17 C16 C19 120.5(2) . .
C16 C17 H17 119.5 . .
C18 C17 C16 120.9(2) . .
C18 C17 H17 119.5 . .
C13 C18 H18 119.4 . .
C17 C18 C13 121.2(2) . .
C17 C18 H18 119.4 . .
C20 C19 C16 122.1(2) . .
C23 C19 C16 121.0(2) . .
C23 C19 C20 116.8(2) . .
C19 C20 H20 119.7 . .
C21 C20 C19 120.5(2) . .
C21 C20 H20 119.7 . .
N2 C21 C20 120.9(2) . .
N2 C21 H21 119.6 . .
C20 C21 H21 119.6 . .
N2 C22 H22 119.8 . .
N2 C22 C23 120.4(2) . .
C23 C22 H22 119.8 . .
C19 C23 H23 119.6 . .
C22 C23 C19 120.8(2) . .
C22 C23 H23 119.6 . .
N2 C24 H24A 110.1 . .
N2 C24 H24B 110.1 . .
N2 C24 C25 108.04(18) . .
H24A C24 H24B 108.4 . .
C25 C24 H24A 110.1 . .
C25 C24 H24B 110.1 . .
C26 C25 C24 120.2(2) . .
C30 C25 C24 120.2(2) . .
C30 C25 C26 119.4(2) . .
C25 C26 H26 119.8 . .
C25 C26 C27 120.5(2) . .
C27 C26 H26 119.8 . .
C26 C27 H27 120.0 . .
C26 C27 C28 120.0(2) . .
C28 C27 H27 120.0 . .
C27 C28 C1 119.9(2) . 2_675
C29 C28 C1 120.9(2) . 2_675
C29 C28 C27 119.1(2) . .
C28 C29 H29 119.7 . .
C30 C29 C28 120.6(2) . .
C30 C29 H29 119.7 . .
C25 C30 H30 119.9 . .
C29 C30 C25 120.2(2) . .
C29 C30 H30 119.9 . .
C38 C37 H37 120.4 . .
C42 C37 H37 120.4 . .
C42 C37 C38 119.1(3) . .
C37 C38 H38 118.8 . .
C39 C38 C37 122.3(3) . .
C39 C38 H38 118.8 . .
C38 C39 H39 121.0 . .
C38 C39 C40 118.0(4) . .
C40 C39 H39 121.0 . .
C41 C40 C39 119.5(3) . .
C43 C40 C39 121.5(3) . .
C43 C40 C41 119.0(3) . .
C42 C41 C40 117.8(3) . .
C45 C41 C40 118.1(3) 2_765 .
C45 C41 C42 124.1(3) 2_765 .
C37 C42 C41 123.2(4) . .
C37 C42 H42 118.4 . .
C41 C42 H42 118.4 . .
C40 C43 H43 118.8 . .
C40 C43 C44 122.5(3) . .
C44 C43 H43 118.8 . .
C43 C44 C44 118.9(4) . 2_765
C45 C44 C43 123.1(3) . .
C45 C44 C44 118.1(4) . 2_765
C41 C45 H45 118.3 2_765 .
C44 C45 C41 123.4(3) . 2_765
C44 C45 H45 118.3 . .
C32 C31 Cl1 121.0(2) . .
C36 C31 Cl1 118.8(2) . .
C36 C31 C32 120.2(2) . .
C31 C32 Cl2 121.6(2) . .
C31 C32 C33 120.2(2) . .
C33 C32 Cl2 118.2(2) . .
C32 C33 H33 120.7 . .
C34 C33 C32 118.5(2) . .
C34 C33 H33 120.7 . .
C33 C34 Cl3 118.1(2) . .
C33 C34 C35 122.3(2) . .
C35 C34 Cl3 119.6(2) . .
C34 C35 H35 120.7 . .
C34 C35 C36 118.6(2) . .
C36 C35 H35 120.7 . .
C31 C36 C35 120.2(2) . .
C31 C36 H36 119.9 . .
C35 C36 H36 119.9 . .
F1 P1 F3 179.27(9) . .
F1 P1 F4 90.17(9) . .
F1 P1 F6 90.44(9) . .
F2 P1 F1 90.65(9) . .
F2 P1 F3 89.79(8) . .
F2 P1 F4 178.93(9) . .
F2 P1 F6 90.34(9) . .
F4 P1 F3 89.39(8) . .
F5 P1 F1 91.19(9) . .
F5 P1 F2 90.62(9) . .
F5 P1 F3 89.38(8) . .
F5 P1 F4 90.06(9) . .
F5 P1 F6 178.09(9) . .
F6 P1 F3 88.97(8) . .
F6 P1 F4 88.96(8) . .
F7 P2 F8 90.73(12) . .
F7 P2 F9 179.22(12) . .
F7 P2 F11 90.28(10) . .
F7 P2 F12 90.33(10) . .
F8 P2 F9 89.83(13) . .
F8 P2 F11 90.02(10) . .
F8 P2 F12 89.65(10) . .
F10 P2 F7 90.73(10) . .
F10 P2 F8 178.40(12) . .
F10 P2 F9 88.71(11) . .
F10 P2 F11 90.64(10) . .
F10 P2 F12 89.67(10) . .
F11 P2 F9 90.26(10) . .
F11 P2 F12 179.31(11) . .
F12 P2 F9 89.13(10) . .
N2S C3S C4S 179.2(3) . .
C3S C4S H4SA 109.5 . .
C3S C4S H4SB 109.5 . .
C3S C4S H4SC 109.5 . .
H4SA C4S H4SB 109.5 . .
H4SA C4S H4SC 109.5 . .
H4SB C4S H4SC 109.5 . .
N1S C1S C2S 179.8(3) . .
C1S C2S H2SA 109.5 . .
C1S C2S H2SB 109.5 . .
C1S C2S H2SC 109.5 . .
H2SA C2S H2SB 109.5 . .
H2SA C2S H2SC 109.5 . .
H2SB C2S H2SC 109.5 . .

loop_
_geom_bond_atom_site_label_1
_geom_bond_atom_site_label_2
_geom_bond_distance
_geom_bond_site_symmetry_2
N1 C1 1.500(3) .
N1 C2 1.347(3) .
N1 C6 1.347(3) .
N2 C21 1.348(3) .
N2 C22 1.355(3) .
N2 C24 1.504(3) .
C1 H1A 0.9900 .
C1 H1B 0.9900 .
C1 C28 1.506(3) 2_675
C2 H2 0.9500 .
C2 C3 1.370(3) .
C3 H3 0.9500 .
C3 C4 1.401(3) .
C4 C5 1.402(3) .
C4 C7 1.479(3) .
C5 H5 0.9500 .
C5 C6 1.376(3) .
C6 H6 0.9500 .
C7 C8 1.402(3) .
C7 C12 1.399(3) .
C8 H8 0.9500 .
C8 C9 1.380(3) .
C9 H9 0.9500 .
C9 C10 1.399(3) .
C10 C11 1.404(3) .
C10 C13 1.481(3) .
C11 H11 0.9500 .
C11 C12 1.381(3) .
C12 H12 0.9500 .
C13 C14 1.404(3) .
C13 C18 1.395(3) .
C14 H14 0.9500 .
C14 C15 1.381(3) .
C15 H15 0.9500 .
C15 C16 1.397(3) .
C16 C17 1.399(3) .
C16 C19 1.476(3) .
C17 H17 0.9500 .
C17 C18 1.382(3) .
C18 H18 0.9500 .
C19 C20 1.403(3) .
C19 C23 1.400(3) .
C20 H20 0.9500 .
C20 C21 1.370(3) .
C21 H21 0.9500 .
C22 H22 0.9500 .
C22 C23 1.372(3) .
C23 H23 0.9500 .
C24 H24A 0.9900 .
C24 H24B 0.9900 .
C24 C25 1.509(3) .
C25 C26 1.390(4) .
C25 C30 1.388(3) .
C26 H26 0.9500 .
C26 C27 1.391(4) .
C27 H27 0.9500 .
C27 C28 1.394(3) .
C28 C1 1.506(3) 2_675
C28 C29 1.394(4) .
C29 H29 0.9500 .
C29 C30 1.385(4) .
C30 H30 0.9500 .
C37 H37 0.9500 .
C37 C38 1.501(6) .
C37 C42 1.289(5) .
C38 H38 0.9500 .
C38 C39 1.336(5) .
C39 H39 0.9500 .
C39 C40 1.471(5) .
C40 C41 1.447(4) .
C40 C43 1.383(4) .
C41 C42 1.441(5) .
C41 C45 1.396(5) 2_765
C42 H42 0.9500 .
C43 H43 0.9500 .
C43 C44 1.404(4) .
C44 C44 1.444(6) 2_765
C44 C45 1.390(4) .
C45 C41 1.396(5) 2_765
C45 H45 0.9500 .
Cl1 C31 1.735(3) .
Cl2 C32 1.727(3) .
Cl3 C34 1.743(3) .
C31 C32 1.386(4) .
C31 C36 1.382(4) .
C32 C33 1.391(4) .
C33 H33 0.9500 .
C33 C34 1.380(4) .
C34 C35 1.380(4) .
C35 H35 0.9500 .
C35 C36 1.392(4) .
C36 H36 0.9500 .
P1 F1 1.5950(16) .
P1 F2 1.5943(15) .
P1 F3 1.6111(15) .
P1 F4 1.6107(15) .
P1 F5 1.5938(16) .
P1 F6 1.6055(16) .
P2 F7 1.5857(18) .
P2 F8 1.588(2) .
P2 F9 1.620(2) .
P2 F10 1.5855(18) .
P2 F11 1.5951(16) .
P2 F12 1.6074(16) .
N2S C3S 1.145(4) .
C3S C4S 1.457(4) .
C4S H4SA 0.9800 .
C4S H4SB 0.9800 .
C4S H4SC 0.9800 .
N1S C1S 1.140(4) .
C1S C2S 1.453(4) .
C2S H2SA 0.9800 .
C2S H2SB 0.9800 .
C2S H2SC 0.9800 .

loop_
_geom_torsion_atom_site_label_1
_geom_torsion_atom_site_label_2
_geom_torsion_atom_site_label_3
_geom_torsion_atom_site_label_4
_geom_torsion
_geom_torsion_site_symmetry_1
_geom_torsion_site_symmetry_4
N1 C2 C3 C4 -0.7(4) . .
N2 C22 C23 C19 0.3(4) . .
N2 C24 C25 C26 89.2(2) . .
N2 C24 C25 C30 -86.1(3) . .
C1 N1 C2 C3 -173.6(2) . .
C1 N1 C6 C5 174.3(2) . .
C1 C28 C29 C30 -173.4(2) 2_675 .
C2 N1 C1 C28 79.9(3) . 2_675
C2 N1 C6 C5 -1.8(4) . .
C2 C3 C4 C5 -1.9(3) . .
C2 C3 C4 C7 176.5(2) . .
C3 C4 C5 C6 2.6(3) . .
C3 C4 C7 C8 17.3(3) . .
C3 C4 C7 C12 -160.3(2) . .
C4 C5 C6 N1 -0.9(4) . .
C4 C7 C8 C9 -177.1(2) . .
C4 C7 C12 C11 176.1(2) . .
C5 C4 C7 C8 -164.4(2) . .
C5 C4 C7 C12 18.0(3) . .
C6 N1 C1 C28 -96.2(3) . 2_675
C6 N1 C2 C3 2.6(3) . .
C7 C4 C5 C6 -175.7(2) . .
C7 C8 C9 C10 0.6(4) . .
C8 C7 C12 C11 -1.6(3) . .
C8 C9 C10 C11 -0.9(3) . .
C8 C9 C10 C13 -179.8(2) . .
C9 C10 C11 C12 -0.1(3) . .
C9 C10 C13 C14 -25.0(3) . .
C9 C10 C13 C18 154.2(2) . .
C10 C11 C12 C7 1.4(4) . .
C10 C13 C14 C15 178.4(2) . .
C10 C13 C18 C17 -179.6(2) . .
C11 C10 C13 C14 156.2(2) . .
C11 C10 C13 C18 -24.6(3) . .
C12 C7 C8 C9 0.6(3) . .
C13 C10 C11 C12 178.8(2) . .
C13 C14 C15 C16 1.7(4) . .
C14 C13 C18 C17 -0.4(4) . .
C14 C15 C16 C17 -1.4(3) . .
C14 C15 C16 C19 176.9(2) . .
C15 C16 C17 C18 0.3(3) . .
C15 C16 C19 C20 24.4(3) . .
C15 C16 C19 C23 -153.8(2) . .
C16 C17 C18 C13 0.6(4) . .
C16 C19 C20 C21 -174.5(2) . .
C16 C19 C23 C22 175.2(2) . .
C17 C16 C19 C20 -157.4(2) . .
C17 C16 C19 C23 24.4(3) . .
C18 C13 C14 C15 -0.8(3) . .
C19 C16 C17 C18 -178.0(2) . .
C19 C20 C21 N2 -1.6(3) . .
C20 C19 C23 C22 -3.1(3) . .
C21 N2 C22 C23 2.1(3) . .
C21 N2 C24 C25 -96.0(2) . .
C22 N2 C21 C20 -1.4(3) . .
C22 N2 C24 C25 75.8(3) . .
C23 C19 C20 C21 3.7(3) . .
C24 N2 C21 C20 170.3(2) . .
C24 N2 C22 C23 -169.8(2) . .
C24 C25 C26 C27 -172.8(2) . .
C24 C25 C30 C29 172.6(2) . .
C25 C26 C27 C28 0.4(3) . .
C26 C25 C30 C29 -2.8(3) . .
C26 C27 C28 C1 173.3(2) . 2_675
C26 C27 C28 C29 -3.2(3) . .
C27 C28 C29 C30 3.0(3) . .
C28 C29 C30 C25 0.0(3) . .
C30 C25 C26 C27 2.6(3) . .
C37 C38 C39 C40 -2.1(4) . .
C38 C37 C42 C41 0.7(4) . .
C38 C39 C40 C41 2.3(4) . .
C38 C39 C40 C43 -177.3(3) . .
C39 C40 C41 C42 -1.1(4) . .
C39 C40 C41 C45 179.7(2) . 2_765
C39 C40 C43 C44 -179.6(2) . .
C40 C41 C42 C37 -0.4(4) . .
C40 C43 C44 C44 -0.7(5) . 2_765
C40 C43 C44 C45 179.7(3) . .
C41 C40 C43 C44 0.9(4) . .
C42 C37 C38 C39 0.6(5) . .
C43 C40 C41 C42 178.5(3) . .
C43 C40 C41 C45 -0.8(4) . 2_765
C43 C44 C45 C41 179.9(3) . 2_765
C44 C44 C45 C41 0.3(5) 2_765 2_765
C45 C41 C42 C37 178.8(3) 2_765 .
Cl1 C31 C32 Cl2 -0.5(3) . .
Cl1 C31 C32 C33 179.33(19) . .
Cl1 C31 C36 C35 -179.3(2) . .
Cl2 C32 C33 C34 179.54(19) . .
Cl3 C34 C35 C36 179.1(2) . .
C31 C32 C33 C34 -0.3(4) . .
C32 C31 C36 C35 0.1(4) . .
C32 C33 C34 Cl3 -179.08(19) . .
C32 C33 C34 C35 0.8(4) . .
C33 C34 C35 C36 -0.8(4) . .
C34 C35 C36 C31 0.3(4) . .
C36 C31 C32 Cl2 -179.98(19) . .
C36 C31 C32 C33 -0.1(4) . .
